data_4067679
loop_
_publ_author_name
'Schwarz, Andrew D.'
'Chu, Zengyong'
'Mountford, Philip'

_publ_section_title
;
 Sulfonamide-Supported Aluminum Catalysts for the Ring-Opening
 Polymerization ofrac-Lactide
;
_journal_issue 5
_journal_name_full Organometallics
_journal_page_first 1246
_journal_paper_doi 10.1021/om901070g
_journal_volume 29
_journal_year 2010
_chemical_formula_moiety 'C26 H37 Al1 N2 O5 S2'
_chemical_formula_sum 'C26 H37 Al N2 O5 S2'
_chemical_formula_weight 548.70
_chemical_name_systematic
;
Al{1,2-C6H10(NHTs)2}Et(THF)
;
_space_group_IT_number 14
_symmetry_cell_setting monoclinic
_symmetry_space_group_name_Hall '-P 2ybc'
_symmetry_space_group_name_H-M 'P 1 21/c 1'
_atom_sites_solution_hydrogens geom
_atom_sites_solution_primary direct
_atom_sites_solution_secondary difmap
_cell_angle_alpha 90
_cell_angle_beta 92.3235(6)
_cell_angle_gamma 90
_cell_formula_units_Z 4
_cell_length_a 10.61030(10)
_cell_length_b 16.4039(2)
_cell_length_c 16.3028(2)
_cell_measurement_reflns_used 6634
_cell_measurement_temperature 150
_cell_measurement_theta_max 27
_cell_measurement_theta_min 5
_cell_volume 2835.17(6)
_computing_cell_refinement 'DENZO/SCALEPACK (Otwinowski & Minor, 1997)'
_computing_data_collection 'COLLECT (Nonius, 1997-2001).'
_computing_data_reduction 'DENZO/SCALEPACK (Otwinowski & Minor, 1997)'
_computing_molecular_graphics 'CAMERON (Watkin et al., 1996)'
_computing_publication_material 'CRYSTALS (Betteridge et al., 2003)'
_computing_structure_refinement 'CRYSTALS (Betteridge et al., 2003)'
_computing_structure_solution 'SIR92 (Altomare et al., 1994)'
_diffrn_ambient_temperature 150
_diffrn_measured_fraction_theta_full 0.993
_diffrn_measured_fraction_theta_max 0.993
_diffrn_measurement_device 'Nonius KappaCCD'
_diffrn_measurement_device_type Area
_diffrn_measurement_method \w
_diffrn_radiation_monochromator graphite
_diffrn_radiation_type 'Mo K\a'
_diffrn_radiation_wavelength 0.71073
_diffrn_reflns_av_R_equivalents 0.031
_diffrn_reflns_limit_h_max 13
_diffrn_reflns_limit_h_min -13
_diffrn_reflns_limit_k_max 21
_diffrn_reflns_limit_k_min -19
_diffrn_reflns_limit_l_max 21
_diffrn_reflns_limit_l_min -21
_diffrn_reflns_number 12707
_diffrn_reflns_theta_full 27.470
_diffrn_reflns_theta_max 27.470
_diffrn_reflns_theta_min 5.127
_diffrn_standards_number 0
_exptl_absorpt_coefficient_mu 0.256
_exptl_absorpt_correction_T_max 0.95
_exptl_absorpt_correction_T_min 0.95
_exptl_absorpt_correction_type multi-scan
_exptl_absorpt_process_details 'DENZO/SCALEPACK (Otwinowski & Minor, 1997)'
_exptl_crystal_colour colourless
_exptl_crystal_density_diffrn 1.285
_exptl_crystal_density_method 'not measured'
_exptl_crystal_description block
_exptl_crystal_F_000 1168
_exptl_crystal_size_max 0.20
_exptl_crystal_size_mid 0.20
_exptl_crystal_size_min 0.10
_refine_diff_density_max 0.99
_refine_diff_density_min -0.69
_refine_ls_extinction_method None
_refine_ls_goodness_of_fit_ref 1.1762
_refine_ls_hydrogen_treatment constr
_refine_ls_matrix_type full
_refine_ls_number_parameters 325
_refine_ls_number_reflns 4156
_refine_ls_number_restraints 0
_refine_ls_R_factor_all 0.0965
_refine_ls_R_factor_gt 0.0667
_refine_ls_shift/su_max 0.000561
_refine_ls_structure_factor_coef F
_refine_ls_weighting_details
;
 Method, part 1, Chebychev polynomial, (Watkin, 1994, Prince, 1982) 
 [weight] = 1.0/[A~0~*T~0~(x)+A~1~*T~1~(x) ... +A~n-1~]*T~n-1~(x)] 
 where A~i~ are the Chebychev coefficients listed below and x= Fcalc/Fmax 
 Method = Robust Weighting (Prince, 1982) 
 W = [weight] * [1-(deltaF/6*sigmaF)^2^]^2^ 
 A~i~ are: 
 0.942 0.845 0.797 0.295 0.231 
;
_refine_ls_weighting_scheme calc
_refine_ls_wR_factor_all 0.0844
_refine_ls_wR_factor_gt 0.0647
_refine_ls_wR_factor_ref 0.0611
_reflns_limit_h_max 13
_reflns_limit_h_min -13
_reflns_limit_k_max 21
_reflns_limit_k_min 0
_reflns_limit_l_max 21
_reflns_limit_l_min 0
_reflns_number_gt 4561
_reflns_number_total 6446
_reflns_threshold_expression I>2.0\s(I)
_oxford_diffrn_Wilson_B_factor 3.10
_oxford_diffrn_Wilson_scale 9.63
_oxford_refine_ls_r_factor_ref 0.0599
_oxford_refine_ls_scale 0.3338(7)
_oxford_reflns_number_all 6446
_oxford_reflns_threshold_expression_ref I>3.0\s(I)
_oxford_structure_analysis_title '2131002 ADS97'
_cod_data_source_file om901070g_si_001.cif
_cod_data_source_block COMPOUND_17
_cod_depositor_comments
;
The following automatic conversions were performed:

'_symmetry_cell_setting' value 'Monoclinic' changed to 'monoclinic'
according to /home/saulius/struct/CIF-dictionaries/cif_core.dic
dictionary named 'cif_core.dic' version 2.4.1 from 2010-06-29.

Automatic conversion script
Id: cif_fix_values 1715 2011-07-08 13:25:40Z adriana 
;
_cod_original_sg_symbol_H-M 'P 1 21/c 1 '
_cod_original_formula_sum 'C26 H37 Al1 N2 O5 S2'
_cod_database_code 4067679

loop_
_symmetry_equiv_pos_as_xyz
x,y,z
-x,-y,-z
-x,y+1/2,-z+1/2
x,-y+1/2,z+1/2

loop_
_atom_site_label
_atom_site_type_symbol
_atom_site_fract_x
_atom_site_fract_y
_atom_site_fract_z
_atom_site_U_iso_or_equiv
_atom_site_occupancy
_atom_site_adp_type
_atom_site_refinement_flags_posn
_atom_site_refinement_flags_adp
Al1 Al 0.04206(10) 0.60645(6) 0.18816(5) 0.0395 1.0000 Uani . .
N1 N 0.0892(2) 0.61413(16) 0.29948(15) 0.0364 1.0000 Uani . U
N2 N -0.1235(3) 0.59767(19) 0.22281(15) 0.0462 1.0000 Uani . U
S1 S 0.23275(7) 0.59684(5) 0.32627(5) 0.0389 1.0000 Uani . U
S2 S -0.24058(9) 0.59163(6) 0.15876(5) 0.0466 1.0000 Uani . U
O1 O 0.2958(2) 0.59269(18) 0.24914(16) 0.0605 1.0000 Uani . .
O2 O 0.2480(2) 0.52926(13) 0.38172(17) 0.0504 1.0000 Uani . .
O3 O -0.1844(3) 0.58964(19) 0.07926(14) 0.0682 1.0000 Uani . .
O4 O -0.3262(3) 0.52693(14) 0.17780(17) 0.0609 1.0000 Uani . .
O5 O 0.0804(2) 0.50113(14) 0.15551(13) 0.0442 1.0000 Uani . .
C1 C -0.0131(3) 0.6008(3) 0.35482(19) 0.0479 1.0000 Uani . U
C2 C -0.0069(3) 0.6222(3) 0.4404(2) 0.0616 1.0000 Uani . U
C3 C -0.1176(3) 0.6029(3) 0.4882(2) 0.0549 1.0000 Uani . U
C4 C -0.2430(3) 0.6033(3) 0.4435(2) 0.0575 1.0000 Uani . U
C5 C -0.2468(4) 0.5843(4) 0.3561(2) 0.0698 1.0000 Uani . U
C6 C -0.1368(3) 0.6070(3) 0.31069(18) 0.0474 1.0000 Uani . U
C7 C 0.2907(3) 0.68364(18) 0.37899(18) 0.0334 1.0000 Uani . .
C8 C 0.3920(3) 0.6760(2) 0.4345(2) 0.0478 1.0000 Uani . .
C9 C 0.4455(4) 0.7453(2) 0.4702(3) 0.0562 1.0000 Uani . .
C10 C 0.3986(3) 0.8221(2) 0.4520(2) 0.0436 1.0000 Uani . .
C11 C 0.2966(3) 0.82859(19) 0.3970(2) 0.0437 1.0000 Uani . .
C12 C 0.2432(3) 0.7600(2) 0.3605(2) 0.0424 1.0000 Uani . .
C13 C 0.4568(4) 0.8978(2) 0.4900(3) 0.0656 1.0000 Uani . .
C14 C -0.3245(3) 0.68422(19) 0.16665(18) 0.0354 1.0000 Uani . .
C15 C -0.2682(3) 0.7569(2) 0.14445(19) 0.0384 1.0000 Uani . .
C16 C -0.3328(3) 0.8293(2) 0.1520(2) 0.0424 1.0000 Uani . .
C17 C -0.4525(4) 0.8309(2) 0.1823(2) 0.0508 1.0000 Uani . .
C18 C -0.5065(3) 0.7575(2) 0.2046(3) 0.0591 1.0000 Uani . .
C19 C -0.4441(3) 0.6840(2) 0.1968(2) 0.0470 1.0000 Uani . .
C20 C -0.5236(5) 0.9100(3) 0.1893(4) 0.0818 1.0000 Uani . .
C21 C 0.0955(6) 0.6837(3) 0.1056(3) 0.0798 1.0000 Uani . .
C22 C 0.1216(5) 0.7697(3) 0.1320(3) 0.0820 1.0000 Uani . .
C23 C 0.0395(4) 0.4289(2) 0.2004(3) 0.0591 1.0000 Uani . .
C24 C 0.0901(5) 0.3591(3) 0.1526(3) 0.0758 1.0000 Uani . .
C25 C 0.2132(5) 0.3910(3) 0.1235(3) 0.0725 1.0000 Uani . .
C26 C 0.1849(4) 0.4789(3) 0.1014(2) 0.0635 1.0000 Uani . .
H11 H -0.0086 0.5431 0.3597 0.0594 1.0000 Uiso R .
H21 H 0.0639 0.5951 0.4653 0.0747 1.0000 Uiso R .
H22 H 0.0058 0.6795 0.4433 0.0747 1.0000 Uiso R .
H31 H -0.1051 0.5498 0.5104 0.0689 1.0000 Uiso R .
H32 H -0.1207 0.6414 0.5317 0.0689 1.0000 Uiso R .
H41 H -0.2956 0.5655 0.4701 0.0723 1.0000 Uiso R .
H42 H -0.2768 0.6566 0.4483 0.0723 1.0000 Uiso R .
H51 H -0.2538 0.5268 0.3515 0.0822 1.0000 Uiso R .
H52 H -0.3193 0.6092 0.3309 0.0822 1.0000 Uiso R .
H61 H -0.1469 0.6645 0.3132 0.0588 1.0000 Uiso R .
H81 H 0.4242 0.6235 0.4483 0.0575 1.0000 Uiso R .
H91 H 0.5158 0.7400 0.5078 0.0671 1.0000 Uiso R .
H111 H 0.2630 0.8809 0.3841 0.0531 1.0000 Uiso R .
H121 H 0.1731 0.7653 0.3227 0.0514 1.0000 Uiso R .
H131 H 0.4524 0.8952 0.5480 0.0820 1.0000 Uiso R .
H132 H 0.5426 0.9018 0.4757 0.0820 1.0000 Uiso R .
H133 H 0.4119 0.9443 0.4700 0.0820 1.0000 Uiso R .
H151 H -0.1856 0.7565 0.1241 0.0466 1.0000 Uiso R .
H161 H -0.2947 0.8789 0.1359 0.0515 1.0000 Uiso R .
H181 H -0.5881 0.7580 0.2265 0.0718 1.0000 Uiso R .
H191 H -0.4830 0.6343 0.2117 0.0578 1.0000 Uiso R .
H201 H -0.6038 0.9003 0.2113 0.1026 1.0000 Uiso R .
H202 H -0.5345 0.9338 0.1364 0.1026 1.0000 Uiso R .
H203 H -0.4765 0.9459 0.2245 0.1026 1.0000 Uiso R .
H211 H 0.1710 0.6629 0.0842 0.1009 1.0000 Uiso R .
H212 H 0.0315 0.6855 0.0633 0.1009 1.0000 Uiso R .
H221 H 0.1472 0.8011 0.0867 0.0965 1.0000 Uiso R .
H222 H 0.0470 0.7924 0.1528 0.0965 1.0000 Uiso R .
H223 H 0.1866 0.7698 0.1738 0.0965 1.0000 Uiso R .
H231 H -0.0498 0.4267 0.2017 0.0756 1.0000 Uiso R .
H232 H 0.0746 0.4292 0.2549 0.0756 1.0000 Uiso R .
H241 H 0.0347 0.3457 0.1073 0.0920 1.0000 Uiso R .
H242 H 0.1028 0.3125 0.1865 0.0920 1.0000 Uiso R .
H251 H 0.2400 0.3612 0.0774 0.0889 1.0000 Uiso R .
H252 H 0.2765 0.3884 0.1663 0.0889 1.0000 Uiso R .
H261 H 0.1583 0.4831 0.0452 0.0789 1.0000 Uiso R .
H262 H 0.2564 0.5128 0.1118 0.0789 1.0000 Uiso R .

loop_
_atom_site_aniso_label
_atom_site_aniso_U_11
_atom_site_aniso_U_22
_atom_site_aniso_U_33
_atom_site_aniso_U_23
_atom_site_aniso_U_13
_atom_site_aniso_U_12
Al1 0.0534(6) 0.0369(5) 0.0290(4) -0.0007(4) 0.0124(4) 0.0012(4)
N1 0.0346(12) 0.0440(14) 0.0313(11) -0.0048(10) 0.0090(9) -0.0128(10)
N2 0.0463(14) 0.0643(17) 0.0280(12) -0.0072(12) 0.0011(10) 0.0141(13)
S1 0.0356(4) 0.0364(4) 0.0458(4) -0.0119(3) 0.0147(3) -0.0087(3)
S2 0.0573(5) 0.0486(5) 0.0331(4) -0.0110(4) -0.0063(3) 0.0129(4)
O1 0.0462(14) 0.0771(19) 0.0603(15) -0.0317(14) 0.0277(12) -0.0231(13)
O2 0.0430(13) 0.0292(12) 0.0799(17) -0.0068(11) 0.0141(12) 0.0001(10)
O3 0.083(2) 0.091(2) 0.0299(12) -0.0163(13) -0.0021(12) 0.0352(17)
O4 0.087(2) 0.0304(13) 0.0631(16) -0.0051(11) -0.0188(14) -0.0086(13)
O5 0.0481(13) 0.0438(13) 0.0415(12) -0.0140(10) 0.0104(10) 0.0026(10)
C1 0.0353(14) 0.077(2) 0.0325(14) -0.0008(14) 0.0086(11) 0.0032(15)
C2 0.0421(17) 0.108(3) 0.0344(16) -0.0063(17) 0.0045(13) -0.0095(18)
C3 0.0419(16) 0.092(2) 0.0317(14) -0.0050(16) 0.0088(12) -0.0021(17)
C4 0.0392(16) 0.096(3) 0.0382(16) 0.0041(17) 0.0098(13) -0.0049(17)
C5 0.0419(18) 0.123(3) 0.0444(18) -0.009(2) 0.0086(15) -0.0020(19)
C6 0.0406(15) 0.073(2) 0.0288(13) -0.0006(14) 0.0053(11) -0.0123(15)
C7 0.0336(15) 0.0305(15) 0.0366(15) -0.0020(12) 0.0075(12) -0.0030(12)
C8 0.048(2) 0.0348(17) 0.059(2) -0.0008(15) -0.0130(16) 0.0073(15)
C9 0.053(2) 0.046(2) 0.067(2) -0.0077(18) -0.0259(18) 0.0050(17)
C10 0.0411(18) 0.0356(17) 0.0534(19) -0.0057(15) -0.0055(14) -0.0024(13)
C11 0.0454(18) 0.0279(16) 0.057(2) 0.0016(14) -0.0080(15) -0.0009(13)
C12 0.0404(17) 0.0388(18) 0.0470(18) 0.0027(14) -0.0094(14) -0.0033(14)
C13 0.060(2) 0.050(2) 0.085(3) -0.019(2) -0.022(2) -0.0039(19)
C14 0.0365(16) 0.0377(16) 0.0318(15) -0.0020(12) -0.0020(12) -0.0024(12)
C15 0.0316(15) 0.0461(19) 0.0379(16) -0.0024(14) 0.0063(12) -0.0076(13)
C16 0.0462(18) 0.0381(18) 0.0433(17) 0.0017(14) 0.0076(14) -0.0098(14)
C17 0.054(2) 0.0414(19) 0.058(2) 0.0065(16) 0.0172(17) 0.0078(16)
C18 0.0388(19) 0.057(2) 0.084(3) 0.016(2) 0.0255(19) 0.0043(17)
C19 0.0367(17) 0.0418(19) 0.063(2) 0.0097(16) 0.0069(15) -0.0063(14)
C20 0.085(3) 0.055(3) 0.108(4) 0.011(3) 0.037(3) 0.024(2)
C21 0.117(4) 0.067(3) 0.058(3) 0.018(2) 0.037(3) 0.002(3)
C22 0.074(3) 0.082(3) 0.088(3) 0.047(3) -0.019(2) -0.027(3)
C23 0.061(2) 0.0394(19) 0.078(3) -0.0107(18) 0.017(2) -0.0053(17)
C24 0.090(3) 0.049(2) 0.089(3) -0.021(2) 0.007(3) 0.013(2)
C25 0.082(3) 0.080(3) 0.056(2) -0.009(2) 0.011(2) 0.036(3)
C26 0.069(3) 0.075(3) 0.047(2) -0.017(2) 0.0208(18) 0.013(2)

loop_
_atom_type_symbol
_atom_type_scat_dispersion_real
_atom_type_scat_dispersion_imag
_atom_type_scat_Cromer_Mann_a1
_atom_type_scat_Cromer_Mann_b1
_atom_type_scat_Cromer_Mann_a2
_atom_type_scat_Cromer_Mann_b2
_atom_type_scat_Cromer_Mann_a3
_atom_type_scat_Cromer_Mann_b3
_atom_type_scat_Cromer_Mann_a4
_atom_type_scat_Cromer_Mann_b4
_atom_type_scat_Cromer_Mann_c
_atom_type_scat_source
C 0.0033 0.0016 2.3100 20.8439 1.0200 10.2075 1.5886 0.5687 0.8650 51.6512 0.2156 'International Tables Vol C 4.2.6.8 and 6.1.1.4'
H 0.0000 0.0000 0.4930 10.5109 0.3229 26.1257 0.1402 3.1424 0.0408 57.7998 0.0030 'International Tables Vol C 4.2.6.8 and 6.1.1.4'
N 0.0061 0.0033 12.2126 0.0057 3.1322 9.8933 2.0125 28.9975 1.1663 0.5826 -11.5290 'International Tables Vol C 4.2.6.8 and 6.1.1.4'
S 0.1246 0.1234 6.9053 1.4679 5.2034 22.2151 1.4379 0.2536 1.5863 56.1720 0.8669 'International Tables Vol C 4.2.6.8 and 6.1.1.4'
O 0.0106 0.0060 3.0485 13.2771 2.2868 5.7011 1.5463 0.3239 0.8670 32.9089 0.2508 'International Tables Vol C 4.2.6.8 and 6.1.1.4'
Al 0.0645 0.0514 6.4202 3.0387 1.9002 0.7426 1.5936 31.5472 1.9646 85.0886 1.1151 'International Tables Vol C 4.2.6.8 and 6.1.1.4'

loop_
_geom_angle_atom_site_label_1
_geom_angle_atom_site_label_2
_geom_angle_atom_site_label_3
_geom_angle
_geom_angle_publ_flag
N1 Al1 N2 85.95(11) yes
N1 Al1 O5 106.74(12) yes
N2 Al1 O5 103.54(13) yes
N1 Al1 C21 123.58(19) yes
N2 Al1 C21 124.1(2) yes
O5 Al1 C21 109.47(17) yes
Al1 N1 S1 118.02(14) yes
Al1 N1 C1 114.54(19) yes
S1 N1 C1 122.1(2) yes
Al1 N2 S2 121.55(15) yes
Al1 N2 C6 114.8(2) yes
S2 N2 C6 123.2(2) yes
N1 S1 O1 103.90(15) yes
N1 S1 O2 113.12(14) yes
O1 S1 O2 117.75(17) yes
N1 S1 C7 107.53(14) yes
O1 S1 C7 107.27(14) yes
O2 S1 C7 106.79(15) yes
N2 S2 O3 104.43(16) yes
N2 S2 O4 112.77(16) yes
O3 S2 O4 117.55(18) yes
N2 S2 C14 106.30(15) yes
O3 S2 C14 108.13(16) yes
O4 S2 C14 107.08(16) yes
Al1 O5 C23 122.37(19) yes
Al1 O5 C26 125.1(2) yes
C23 O5 C26 109.9(3) yes
N1 C1 C2 123.9(3) yes
N1 C1 C6 111.0(3) yes
C2 C1 C6 117.5(3) yes
N1 C1 H11 99.5 no
C2 C1 H11 99.4 no
C6 C1 H11 98.7 no
C1 C2 C3 117.1(3) yes
C1 C2 H21 107.7 no
C3 C2 H21 107.9 no
C1 C2 H22 107.0 no
C3 C2 H22 107.5 no
H21 C2 H22 109.5 no
C2 C3 C4 117.1(3) yes
C2 C3 H31 107.3 no
C4 C3 H31 107.3 no
C2 C3 H32 107.8 no
C4 C3 H32 107.7 no
H31 C3 H32 109.5 no
C3 C4 C5 117.7(3) yes
C3 C4 H41 107.6 no
C5 C4 H41 108.3 no
C3 C4 H42 107.2 no
C5 C4 H42 106.3 no
H41 C4 H42 109.5 no
C4 C5 C6 116.9(3) yes
C4 C5 H51 106.8 no
C6 C5 H51 106.0 no
C4 C5 H52 108.7 no
C6 C5 H52 108.8 no
H51 C5 H52 109.5 no
C1 C6 C5 116.7(3) yes
C1 C6 N2 110.7(3) yes
C5 C6 N2 125.9(3) yes
C1 C6 H61 98.5 no
C5 C6 H61 98.0 no
N2 C6 H61 99.4 no
S1 C7 C8 119.5(2) yes
S1 C7 C12 120.7(2) yes
C8 C7 C12 119.5(3) yes
C7 C8 C9 119.6(3) yes
C7 C8 H81 120.0 no
C9 C8 H81 120.4 no
C8 C9 C10 121.3(3) yes
C8 C9 H91 119.5 no
C10 C9 H91 119.2 no
C9 C10 C11 118.4(3) yes
C9 C10 C13 121.7(3) yes
C11 C10 C13 119.9(3) yes
C10 C11 C12 120.9(3) yes
C10 C11 H111 119.5 no
C12 C11 H111 119.7 no
C11 C12 C7 120.3(3) yes
C11 C12 H121 120.1 no
C7 C12 H121 119.6 no
C10 C13 H131 109.6 no
C10 C13 H132 109.6 no
H131 C13 H132 109.5 no
C10 C13 H133 109.2 no
H131 C13 H133 109.5 no
H132 C13 H133 109.5 no
S2 C14 C15 119.7(2) yes
S2 C14 C19 119.8(2) yes
C15 C14 C19 120.4(3) yes
C14 C15 C16 119.7(3) yes
C14 C15 H151 119.9 no
C16 C15 H151 120.3 no
C15 C16 C17 121.0(3) yes
C15 C16 H161 119.6 no
C17 C16 H161 119.4 no
C16 C17 C18 118.2(3) yes
C16 C17 C20 120.9(3) yes
C18 C17 C20 120.9(3) yes
C17 C18 C19 121.9(3) yes
C17 C18 H181 118.9 no
C19 C18 H181 119.2 no
C18 C19 C14 118.8(3) yes
C18 C19 H191 120.7 no
C14 C19 H191 120.5 no
C17 C20 H201 110.1 no
C17 C20 H202 109.2 no
H201 C20 H202 109.5 no
C17 C20 H203 109.1 no
H201 C20 H203 109.5 no
H202 C20 H203 109.5 no
Al1 C21 C22 118.0(3) yes
Al1 C21 H211 107.1 no
C22 C21 H211 107.2 no
Al1 C21 H212 107.6 no
C22 C21 H212 107.3 no
H211 C21 H212 109.5 no
C21 C22 H221 110.1 no
C21 C22 H222 109.1 no
H221 C22 H222 109.5 no
C21 C22 H223 109.2 no
H221 C22 H223 109.5 no
H222 C22 H223 109.5 no
O5 C23 C24 103.8(3) yes
O5 C23 H231 110.9 no
C24 C23 H231 111.3 no
O5 C23 H232 110.5 no
C24 C23 H232 110.8 no
H231 C23 H232 109.5 no
C23 C24 C25 103.5(4) yes
C23 C24 H241 110.9 no
C25 C24 H241 110.7 no
C23 C24 H242 111.0 no
C25 C24 H242 111.1 no
H241 C24 H242 109.5 no
C24 C25 C26 103.9(4) yes
C24 C25 H251 111.3 no
C26 C25 H251 111.4 no
C24 C25 H252 110.5 no
C26 C25 H252 110.1 no
H251 C25 H252 109.5 no
C25 C26 O5 103.7(3) yes
C25 C26 H261 110.3 no
O5 C26 H261 110.7 no
C25 C26 H262 111.5 no
O5 C26 H262 111.0 no
H261 C26 H262 109.5 no

loop_
_geom_bond_atom_site_label_1
_geom_bond_atom_site_label_2
_geom_bond_distance
_geom_bond_publ_flag
Al1 N1 1.867(3) yes
Al1 N2 1.872(3) yes
Al1 O5 1.858(2) yes
Al1 C21 1.949(4) yes
N1 S1 1.593(3) yes
N1 C1 1.456(4) yes
N2 S2 1.593(3) yes
N2 C6 1.454(4) yes
S1 O1 1.450(2) yes
S1 O2 1.435(3) yes
S1 C7 1.761(3) yes
S2 O3 1.449(3) yes
S2 O4 1.439(3) yes
S2 C14 1.768(3) yes
O5 C23 1.468(5) yes
O5 C26 1.489(4) yes
C1 C2 1.438(5) yes
C1 C6 1.474(5) yes
C1 H11 0.950 no
C2 C3 1.470(5) yes
C2 H21 0.950 no
C2 H22 0.950 no
C3 C4 1.492(5) yes
C3 H31 0.950 no
C3 H32 0.950 no
C4 C5 1.457(5) yes
C4 H41 0.950 no
C4 H42 0.950 no
C5 C6 1.456(5) yes
C5 H51 0.950 no
C5 H52 0.950 no
C6 H61 0.950 no
C7 C8 1.382(5) yes
C7 C12 1.380(4) yes
C8 C9 1.387(5) yes
C8 H81 0.950 no
C9 C10 1.382(5) yes
C9 H91 0.950 no
C10 C11 1.381(5) yes
C10 C13 1.509(5) yes
C11 C12 1.383(4) yes
C11 H111 0.950 no
C12 H121 0.950 no
C13 H131 0.950 no
C13 H132 0.950 no
C13 H133 0.950 no
C14 C15 1.387(4) yes
C14 C19 1.379(4) yes
C15 C16 1.380(5) yes
C15 H151 0.950 no
C16 C17 1.382(5) yes
C16 H161 0.950 no
C17 C18 1.387(5) yes
C17 C20 1.507(5) yes
C18 C19 1.384(5) yes
C18 H181 0.950 no
C19 H191 0.950 no
C20 H201 0.950 no
C20 H202 0.950 no
C20 H203 0.950 no
C21 C22 1.497(7) yes
C21 H211 0.950 no
C21 H212 0.950 no
C22 H221 0.950 no
C22 H222 0.950 no
C22 H223 0.950 no
C23 C24 1.497(5) yes
C23 H231 0.950 no
C23 H232 0.950 no
C24 C25 1.501(7) yes
C24 H241 0.950 no
C24 H242 0.950 no
C25 C26 1.513(6) yes
C25 H251 0.950 no
C25 H252 0.950 no
C26 H261 0.950 no
C26 H262 0.950 no
